data_4124223
loop_
_publ_author_name
'Pinkowicz, Dawid'
'Rams, Micha\/l'
'Mi\<sek, Martin'
'Kamenev, Konstantin V.'
'Tomkowiak, Hanna'
'Katrusiak, Andrzej'
'Sieklucka, Barbara'

_publ_section_title
;
 Enforcing Multifunctionality: A Pressure-Induced Spin-Crossover
 Photomagnet.
;
_journal_issue 27
_journal_name_full 'Journal of the American Chemical Society'
_journal_page_first 8795
_journal_page_last 8802
_journal_paper_doi 10.1021/jacs.5b04303
_journal_volume 137
_journal_year 2015
_chemical_formula_moiety 'C32 H32 Fe2 N24 Nb, 4(H2 O)'
_chemical_formula_sum 'C32 H40 Fe2 N24 Nb O4'
_chemical_formula_weight 1029.49
_chemical_name_systematic
; 
 ? 
;
_space_group_IT_number 88
_symmetry_cell_setting tetragonal
_symmetry_space_group_name_Hall '-I 4ad'
_symmetry_space_group_name_H-M 'I 41/a :2'
_atom_sites_solution_hydrogens geom
_atom_sites_solution_primary direct
_atom_sites_solution_secondary difmap
_audit_creation_method SHELXL-97
_cell_angle_alpha 90.00
_cell_angle_beta 90.00
_cell_angle_gamma 90.00
_cell_formula_units_Z 4
_cell_length_a 21.400(3)
_cell_length_b 21.400(3)
_cell_length_c 9.438(2)
_cell_measurement_pressure 550000
_cell_measurement_temperature 296(2)
_cell_measurement_theta_max 26.36
_cell_measurement_theta_min 3.03
_cell_volume 4322.2(13)
_computing_cell_refinement 'CrysAlis (Oxford Diffraction, 2002)'
_computing_data_collection 'CrysAlis (Oxford Diffraction, 2002)'
_computing_data_reduction 'CrysAlis (Oxford Diffraction, 2002)'
_computing_molecular_graphics
;
Mercury
;
_computing_publication_material 'SHELXL-97 (Sheldrick, 1997)'
_computing_structure_refinement 'SHELXL-97 (Sheldrick, 1997)'
_computing_structure_solution 'SHELXS-97 (Sheldrick, 1997)'
_diffrn_ambient_temperature 296(2)
_diffrn_measured_fraction_theta_full 0.522
_diffrn_measured_fraction_theta_max 0.522
_diffrn_measurement_device_type 'Kuma KM4CCD \k geometry'
_diffrn_measurement_method
;
HP omega scans - for more details see:
A. Budzianowski, A. Katrusiak in High-Pressure Crystallography
(Eds.: A. Katrusiak, P. F. McMillan),
Dordrecht: Kluwer Acad. Publ., 2004 pp.157-168
;
_diffrn_radiation_monochromator graphite
_diffrn_radiation_source 'fine-focus sealed tube'
_diffrn_radiation_type MoK\a
_diffrn_radiation_wavelength 0.71073
_diffrn_reflns_av_R_equivalents 0.1756
_diffrn_reflns_av_sigmaI/netI 0.0979
_diffrn_reflns_limit_h_max 26
_diffrn_reflns_limit_h_min -26
_diffrn_reflns_limit_k_max 21
_diffrn_reflns_limit_k_min -21
_diffrn_reflns_limit_l_max 8
_diffrn_reflns_limit_l_min -8
_diffrn_reflns_number 9663
_diffrn_reflns_theta_full 26.36
_diffrn_reflns_theta_max 26.36
_diffrn_reflns_theta_min 3.03
_exptl_absorpt_coefficient_mu 0.991
_exptl_absorpt_correction_T_max 0.812
_exptl_absorpt_correction_T_min 0.743
_exptl_absorpt_correction_type numerical
_exptl_absorpt_process_details
;   
Xcalibur CCD System, CrysAlisPro Software System, version 171.37.31;
 Oxford Diffraction Poland, 2014  
;
_exptl_crystal_colour violet
_exptl_crystal_density_diffrn 1.582
_exptl_crystal_density_method 'not measured'
_exptl_crystal_description prism
_exptl_crystal_F_000 2100
_exptl_crystal_size_max 0.41
_exptl_crystal_size_mid 0.25
_exptl_crystal_size_min 0.21
_refine_diff_density_max 0.773
_refine_diff_density_min -0.457
_refine_diff_density_rms 0.118
_refine_ls_extinction_method none
_refine_ls_goodness_of_fit_ref 1.164
_refine_ls_hydrogen_treatment mixed
_refine_ls_matrix_type full
_refine_ls_number_parameters 150
_refine_ls_number_reflns 1155
_refine_ls_number_restraints 105
_refine_ls_restrained_S_all 1.145
_refine_ls_R_factor_all 0.1671
_refine_ls_R_factor_gt 0.0955
_refine_ls_shift/su_max 0.000
_refine_ls_shift/su_mean 0.000
_refine_ls_structure_factor_coef Fsqd
_refine_ls_weighting_details 'calc w=1/[\s^2^(Fo^2^)+(0.1300P)^2^+2.2000P] where P=(Fo^2^+2Fc^2^)/3'
_refine_ls_weighting_scheme calc
_refine_ls_wR_factor_gt 0.2223
_refine_ls_wR_factor_ref 0.2718
_reflns_number_gt 628
_reflns_number_total 1155
_reflns_threshold_expression >2sigma(I)
_cod_data_source_file ja5b04303_si_004.cif
_cod_data_source_block 0.55_GPa
_cod_original_cell_volume 4322.4(12)
_cod_original_sg_symbol_H-M I41/a
_cod_database_code 4124223

loop_
_symmetry_equiv_pos_as_xyz
'x, y, z'
'-x+1/2, -y, z+1/2'
'-y+3/4, x+1/4, z+1/4'
'y+3/4, -x+3/4, z+3/4'
'x+1/2, y+1/2, z+1/2'
'-x+1, -y+1/2, z+1'
'-y+5/4, x+3/4, z+3/4'
'y+5/4, -x+5/4, z+5/4'
'-x, -y, -z'
'x-1/2, y, -z-1/2'
'y-3/4, -x-1/4, -z-1/4'
'-y-3/4, x-3/4, -z-3/4'
'-x+1/2, -y+1/2, -z+1/2'
'x, y+1/2, -z'
'y-1/4, -x+1/4, -z+1/4'
'-y-1/4, x-1/4, -z-1/4'

loop_
_atom_site_label
_atom_site_type_symbol
_atom_site_fract_x
_atom_site_fract_y
_atom_site_fract_z
_atom_site_U_iso_or_equiv
_atom_site_adp_type
_atom_site_occupancy
_atom_site_symmetry_multiplicity
_atom_site_calc_flag
_atom_site_refinement_flags
Nb Nb 0.5000 0.7500 0.6250 0.0420(8) Uani 1 4 d SU
Fe Fe 0.2500 0.7500 0.7500 0.0480(9) Uani 1 2 d SU
C1 C 0.3987(6) 0.7636(5) 0.6979(16) 0.058(4) Uani 1 1 d U
N1 N 0.3489(5) 0.7689(5) 0.7331(12) 0.063(3) Uani 1 1 d U
C2 C 0.5592(6) 0.7413(5) 0.4294(16) 0.050(3) Uani 1 1 d U
N2 N 0.5904(5) 0.7344(5) 0.3353(15) 0.071(4) Uani 1 1 d U
N11 N 0.2306(5) 0.8361(5) 0.8648(12) 0.055(3) Uani 1 1 d U
N12 N 0.2704(4) 0.8611(5) 0.9623(13) 0.066(3) Uani 1 1 d U
H12 H 0.3045 0.8440 0.9913 0.079 Uiso 1 1 calc R
C13 C 0.2479(7) 0.9167(7) 1.0061(16) 0.070(4) Uani 1 1 d U
H13 H 0.2659 0.9430 1.0732 0.084 Uiso 1 1 calc R
C14 C 0.1946(6) 0.9270(6) 0.9344(16) 0.064(4) Uani 1 1 d U
H14 H 0.1695 0.9625 0.9380 0.077 Uiso 1 1 calc R
C15 C 0.1853(5) 0.8768(6) 0.8585(14) 0.055(3) Uani 1 1 d U
H15 H 0.1494 0.8705 0.8046 0.066 Uiso 1 1 calc R
N21 N 0.2385(4) 0.7961(4) 0.5499(13) 0.050(3) Uani 1 1 d U
N22 N 0.2857(5) 0.7973(5) 0.4566(15) 0.081(4) Uani 1 1 d U
H22 H 0.3225 0.7830 0.4731 0.097 Uiso 1 1 calc R
C23 C 0.2678(7) 0.8237(7) 0.3332(17) 0.074(4) Uani 1 1 d U
H23 H 0.2937 0.8322 0.2564 0.089 Uiso 1 1 calc R
C24 C 0.2070(6) 0.8355(6) 0.3404(16) 0.070(4) Uani 1 1 d U
H24 H 0.1812 0.8500 0.2683 0.084 Uiso 1 1 calc R
C25 C 0.1904(6) 0.8213(5) 0.4787(16) 0.062(4) Uani 1 1 d U
H25 H 0.1511 0.8285 0.5173 0.074 Uiso 1 1 calc R
O1 O 0.3837(4) 0.8093(4) 1.0551(11) 0.070(3) Uani 1 1 d DU
H1A H 0.392(5) 0.792(5) 1.144(5) 0.083 Uiso 1 1 d D
H1B H 0.418(3) 0.793(5) 1.009(9) 0.083 Uiso 1 1 d D

loop_
_atom_site_aniso_label
_atom_site_aniso_U_11
_atom_site_aniso_U_22
_atom_site_aniso_U_33
_atom_site_aniso_U_23
_atom_site_aniso_U_13
_atom_site_aniso_U_12
Nb 0.0521(11) 0.0521(11) 0.022(2) 0.000 0.000 0.000
Fe 0.0418(15) 0.0595(18) 0.043(3) 0.0013(11) 0.0046(10) 0.0002(11)
C1 0.056(7) 0.057(7) 0.062(9) 0.013(5) -0.010(6) -0.018(6)
N1 0.060(6) 0.068(6) 0.061(8) 0.014(5) 0.002(5) -0.005(5)
C2 0.058(6) 0.052(6) 0.042(8) 0.021(5) 0.000(6) 0.001(5)
N2 0.063(6) 0.090(7) 0.060(8) -0.010(5) 0.012(5) 0.007(5)
N11 0.054(6) 0.060(6) 0.051(8) -0.006(4) -0.005(5) -0.011(5)
N12 0.042(5) 0.079(7) 0.077(8) 0.008(5) -0.007(5) -0.009(5)
C13 0.082(8) 0.073(7) 0.057(9) -0.007(6) 0.004(6) 0.002(7)
C14 0.064(7) 0.061(7) 0.069(9) -0.003(6) 0.005(6) 0.006(6)
C15 0.045(6) 0.057(7) 0.063(9) -0.005(5) 0.010(5) -0.011(6)
N21 0.051(5) 0.056(5) 0.043(7) 0.002(5) -0.004(5) 0.001(4)
N22 0.071(6) 0.094(7) 0.077(9) 0.011(6) 0.007(6) 0.001(6)
C23 0.073(8) 0.084(8) 0.065(9) 0.029(6) -0.001(6) -0.002(6)
C24 0.065(7) 0.074(7) 0.073(9) 0.010(6) 0.014(6) 0.008(6)
C25 0.070(7) 0.061(7) 0.054(9) 0.007(5) -0.006(6) -0.001(6)
O1 0.076(5) 0.079(6) 0.054(7) -0.007(5) -0.002(4) -0.001(4)

loop_
_atom_type_symbol
_atom_type_description
_atom_type_scat_dispersion_real
_atom_type_scat_dispersion_imag
_atom_type_scat_source
C C 0.0033 0.0016 'International Tables Vol C Tables 4.2.6.8 and 6.1.1.4'
H H 0.0000 0.0000 'International Tables Vol C Tables 4.2.6.8 and 6.1.1.4'
N N 0.0061 0.0033 'International Tables Vol C Tables 4.2.6.8 and 6.1.1.4'
O O 0.0106 0.0060 'International Tables Vol C Tables 4.2.6.8 and 6.1.1.4'
Fe Fe 0.3463 0.8444 'International Tables Vol C Tables 4.2.6.8 and 6.1.1.4'
Nb Nb -2.0727 0.6215 'International Tables Vol C Tables 4.2.6.8 and 6.1.1.4'

loop_
_geom_angle_atom_site_label_1
_geom_angle_atom_site_label_2
_geom_angle_atom_site_label_3
_geom_angle
_geom_angle_site_symmetry_1
_geom_angle_site_symmetry_3
C2 Nb C2 132.5(4) 12_767 .
C2 Nb C2 132.5(4) 12_767 6_564
C2 Nb C2 69.5(7) . 6_564
C2 Nb C2 69.5(7) 12_767 15_566
C2 Nb C2 132.5(4) . 15_566
C2 Nb C2 132.5(4) 6_564 15_566
C2 Nb C1 75.3(4) 12_767 6_564
C2 Nb C1 72.7(5) . 6_564
C2 Nb C1 142.2(5) 6_564 6_564
C2 Nb C1 76.1(4) 15_566 6_564
C2 Nb C1 142.2(5) 12_767 12_767
C2 Nb C1 75.3(4) . 12_767
C2 Nb C1 76.1(4) 6_564 12_767
C2 Nb C1 72.7(5) 15_566 12_767
C1 Nb C1 95.2(2) 6_564 12_767
C2 Nb C1 72.7(5) 12_767 15_566
C2 Nb C1 76.1(4) . 15_566
C2 Nb C1 75.3(4) 6_564 15_566
C2 Nb C1 142.2(5) 15_566 15_566
C1 Nb C1 95.2(2) 6_564 15_566
C1 Nb C1 145.1(7) 12_767 15_566
C2 Nb C1 76.1(4) 12_767 .
C2 Nb C1 142.2(5) . .
C2 Nb C1 72.7(5) 6_564 .
C2 Nb C1 75.3(4) 15_566 .
C1 Nb C1 145.1(7) 6_564 .
C1 Nb C1 95.2(2) 12_767 .
C1 Nb C1 95.2(2) 15_566 .
N1 Fe N1 180.0(6) . 13_566
N1 Fe N21 87.8(4) . .
N1 Fe N21 92.2(4) 13_566 .
N1 Fe N21 92.2(4) . 13_566
N1 Fe N21 87.8(4) 13_566 13_566
N21 Fe N21 180.0(5) . 13_566
N1 Fe N11 86.3(4) . 13_566
N1 Fe N11 93.7(4) 13_566 13_566
N21 Fe N11 88.5(4) . 13_566
N21 Fe N11 91.5(4) 13_566 13_566
N1 Fe N11 93.7(4) . .
N1 Fe N11 86.3(4) 13_566 .
N21 Fe N11 91.5(4) . .
N21 Fe N11 88.5(4) 13_566 .
N11 Fe N11 180.0(5) 13_566 .
N1 C1 Nb 178.5(11) . .
C1 N1 Fe 158.9(11) . .
N2 C2 Nb 176.2(13) . .
C15 N11 N12 103.6(11) . .
C15 N11 Fe 133.1(9) . .
N12 N11 Fe 123.2(8) . .
C13 N12 N11 109.3(10) . .
N12 C13 C14 107.0(12) . .
C15 C14 C13 105.6(13) . .
N11 C15 C14 114.3(13) . .
N22 N21 C25 104.0(13) . .
N22 N21 Fe 120.0(9) . .
C25 N21 Fe 135.6(9) . .
N21 N22 C23 111.2(13) . .
C24 C23 N22 108.2(13) . .
C23 C24 C25 104.9(12) . .
N21 C25 C24 111.3(12) . .

loop_
_geom_bond_atom_site_label_1
_geom_bond_atom_site_label_2
_geom_bond_distance
_geom_bond_site_symmetry_2
Nb C2 2.246(15) 12_767
Nb C2 2.246(15) .
Nb C2 2.246(15) 6_564
Nb C2 2.246(15) 15_566
Nb C1 2.292(14) 6_564
Nb C1 2.292(13) 12_767
Nb C1 2.292(13) 15_566
Nb C1 2.292(14) .
Fe N1 2.162(10) .
Fe N1 2.162(10) 13_566
Fe N21 2.146(11) .
Fe N21 2.146(11) 13_566
Fe N11 2.178(10) 13_566
Fe N11 2.178(10) .
C1 N1 1.122(14) .
C2 N2 1.122(16) .
N11 C15 1.303(13) .
N11 N12 1.362(13) .
N12 C13 1.350(15) .
C13 C14 1.346(17) .
C14 C15 1.308(17) .
N21 N22 1.341(15) .
N21 C25 1.341(14) .
N22 C23 1.349(17) .
C23 C24 1.327(16) .
C24 C25 1.387(18) .
